data_7114077
loop_
_publ_author_name
'Madalan, Augustin M.'
'Roesky, Herbert W.'
'Andruh, Marius'
'Noltemeyer, Mathias'
'Stanica, Nicolae'

_publ_section_title
;
 The first coordination compound containing three different types of spin
 carriers: 2p--3d--4f (TCNQ&#x02D9;--, Cu2+ and Gd3+)
;
_journal_issue 15
_journal_name_full 'Chemical Communications'
_journal_page_first 1638
_journal_paper_doi 10.1039/b202628g
_journal_year 2002
_chemical_formula_sum 'C79 H62 Cu2 Gd N18 O9'
_chemical_formula_weight 1690.79
_chemical_name_systematic
;
?
;
_space_group_IT_number 2
_symmetry_cell_setting triclinic
_symmetry_space_group_name_Hall '-P 1'
_symmetry_space_group_name_H-M 'P -1'
_atom_sites_solution_hydrogens geom
_atom_sites_solution_primary direct
_atom_sites_solution_secondary difmap
_audit_creation_method SHELXL-97
_cell_angle_alpha 111.46(3)
_cell_angle_beta 99.24(3)
_cell_angle_gamma 104.03(3)
_cell_formula_units_Z 2
_cell_length_a 12.884(3)
_cell_length_b 17.663(4)
_cell_length_c 18.225(4)
_cell_measurement_reflns_used all
_cell_measurement_temperature 200(2)
_cell_measurement_theta_max 60
_cell_measurement_theta_min 7
_cell_volume 3599.3(19)
_computing_cell_refinement SAINT
_computing_data_collection SMART
_computing_data_reduction SADABS
_computing_molecular_graphics SHELXTL
_computing_publication_material SHELXTL
_computing_structure_refinement 'SHELXL-97 (Sheldrick, 1997)'
_computing_structure_solution 'SHELXS-97 (Sheldrick, 1990)'
_diffrn_ambient_temperature 200(2)
_diffrn_measured_fraction_theta_full 0.839
_diffrn_measured_fraction_theta_max 0.839
_diffrn_measurement_device_type ' HUBER cradle with BRUKER CCD'
_diffrn_measurement_method 'area detector'
_diffrn_radiation_monochromator graphite
_diffrn_radiation_source 'fine-focus sealed tube'
_diffrn_radiation_type MoK\a
_diffrn_radiation_wavelength 0.71073
_diffrn_reflns_av_R_equivalents 0.0000
_diffrn_reflns_av_sigmaI/netI 0.0214
_diffrn_reflns_limit_h_max 16
_diffrn_reflns_limit_h_min -16
_diffrn_reflns_limit_k_max 21
_diffrn_reflns_limit_k_min -23
_diffrn_reflns_limit_l_max 23
_diffrn_reflns_limit_l_min 0
_diffrn_reflns_number 14557
_diffrn_reflns_theta_full 28.00
_diffrn_reflns_theta_max 28.00
_diffrn_reflns_theta_min 2.25
_diffrn_standards_decay_% none
_exptl_absorpt_coefficient_mu 1.570
_exptl_absorpt_correction_T_max 0.8588
_exptl_absorpt_correction_T_min 0.6502
_exptl_absorpt_correction_type SADABS
_exptl_crystal_colour none
_exptl_crystal_density_diffrn 1.560
_exptl_crystal_density_method 'not measured'
_exptl_crystal_description blocks
_exptl_crystal_F_000 1710
_exptl_crystal_size_max 0.30
_exptl_crystal_size_mid 0.10
_exptl_crystal_size_min 0.10
_refine_diff_density_max 2.711
_refine_diff_density_min -3.110
_refine_diff_density_rms 0.192
_refine_ls_extinction_method none
_refine_ls_goodness_of_fit_ref 1.108
_refine_ls_hydrogen_treatment mixed
_refine_ls_matrix_type full
_refine_ls_number_parameters 989
_refine_ls_number_reflns 14557
_refine_ls_number_restraints 0
_refine_ls_restrained_S_all 1.108
_refine_ls_R_factor_all 0.0809
_refine_ls_R_factor_gt 0.0695
_refine_ls_shift/su_max 0.009
_refine_ls_shift/su_mean 0.000
_refine_ls_structure_factor_coef Fsqd
_refine_ls_weighting_details 'calc w=1/[\s^2^(Fo^2^)+(0.0958P)^2^+38.0000P] where P=(Fo^2^+2Fc^2^)/3'
_refine_ls_weighting_scheme calc
_refine_ls_wR_factor_gt 0.1837
_refine_ls_wR_factor_ref 0.2002
_reflns_number_gt 12976
_reflns_number_total 14557
_reflns_threshold_expression >2sigma(I)
_cod_data_source_file b202628g.txt
_cod_data_source_block mad
_cod_original_cell_volume 3599.2(12)
_cod_original_sg_symbol_H-M P-1
_cod_database_code 7114077

loop_
_symmetry_equiv_pos_as_xyz
'x, y, z'
'-x, -y, -z'

loop_
_atom_site_label
_atom_site_type_symbol
_atom_site_fract_x
_atom_site_fract_y
_atom_site_fract_z
_atom_site_U_iso_or_equiv
_atom_site_adp_type
_atom_site_occupancy
_atom_site_symmetry_multiplicity
_atom_site_calc_flag
_atom_site_refinement_flags
Gd1 Gd -0.00204(2) 0.689961(18) 0.280914(17) 0.01556(11) Uani 1 1 d .
Cu1 Cu -0.18883(6) 0.78431(5) 0.22346(5) 0.01991(17) Uani 1 1 d .
N1 N -0.3241(5) 0.7283(3) 0.1295(3) 0.0204(11) Uani 1 1 d .
O1 O -0.0538(4) 0.8146(3) 0.3085(3) 0.0201(9) Uani 1 1 d .
C1 C 0.3551(7) 0.5010(5) 0.2958(5) 0.0363(18) Uani 1 1 d .
H1A H 0.4123 0.4931 0.2661 0.044 Uiso 1 1 calc R
H1B H 0.3083 0.4434 0.2874 0.044 Uiso 1 1 calc R
C1' C -0.3614(6) 0.7773(4) 0.0866(4) 0.0248(13) Uani 1 1 d .
H1'A H -0.4399 0.7462 0.0537 0.030 Uiso 1 1 calc R
H1'B H -0.3158 0.7824 0.0487 0.030 Uiso 1 1 calc R
N2 N -0.1679(5) 0.9046(4) 0.2452(4) 0.0241(12) Uani 1 1 d .
Cu2 Cu 0.19168(6) 0.59519(5) 0.32652(4) 0.01642(17) Uani 1 1 d .
O2 O -0.1818(4) 0.6705(3) 0.2111(3) 0.0207(9) Uani 1 1 d .
C2 C 0.4109(6) 0.5541(5) 0.3853(5) 0.0342(17) Uani 1 1 d .
H2A H 0.4395 0.6153 0.3953 0.041 Uiso 1 1 calc R
H2B H 0.4754 0.5367 0.4011 0.041 Uiso 1 1 calc R
C2' C -0.3507(6) 0.8685(5) 0.1487(5) 0.0307(15) Uani 1 1 d .
H2'A H -0.3928 0.8944 0.1201 0.037 Uiso 1 1 calc R
H2'B H -0.3849 0.8632 0.1923 0.037 Uiso 1 1 calc R
N3 N 0.2852(5) 0.5415(4) 0.2618(4) 0.0235(11) Uani 1 1 d .
O3 O -0.1393(4) 0.5395(3) 0.2224(3) 0.0205(9) Uani 1 1 d .
C3 C 0.3345(7) 0.5453(6) 0.4392(5) 0.0338(17) Uani 1 1 d .
H3A H 0.3088 0.4845 0.4309 0.041 Uiso 1 1 calc R
H3B H 0.3778 0.5805 0.4974 0.041 Uiso 1 1 calc R
C3' C -0.2337(7) 0.9270(5) 0.1874(6) 0.0372(18) Uani 1 1 d .
H3'A H -0.1968 0.9264 0.1436 0.045 Uiso 1 1 calc R
H3'B H -0.2340 0.9864 0.2169 0.045 Uiso 1 1 calc R
C3" C -0.1142(6) 0.4650(4) 0.2237(4) 0.0236(13) Uani 1 1 d .
H3"A H -0.1423 0.4182 0.1683 0.035 Uiso 1 1 calc R
H3"B H -0.1497 0.4466 0.2608 0.035 Uiso 1 1 calc R
H3"C H -0.0334 0.4793 0.2429 0.035 Uiso 1 1 calc R
N4 N 0.2357(5) 0.5721(4) 0.4233(3) 0.0234(11) Uani 1 1 d .
O4 O 0.1062(4) 0.8215(3) 0.4207(3) 0.0201(9) Uani 1 1 d .
C4 C 0.2986(6) 0.5459(5) 0.1941(4) 0.0290(15) Uani 1 1 d .
H4A H 0.3559 0.5266 0.1748 0.035 Uiso 1 1 calc R
C4" C 0.1857(6) 0.8280(4) 0.4902(4) 0.0258(14) Uani 1 1 d .
H4"A H 0.1631 0.8530 0.5402 0.039 Uiso 1 1 calc R
H4"B H 0.2595 0.8649 0.4958 0.039 Uiso 1 1 calc R
H4"C H 0.1882 0.7705 0.4819 0.039 Uiso 1 1 calc R
C4' C -0.0901(6) 0.9696(4) 0.3042(4) 0.0242(13) Uani 1 1 d .
H4'A H -0.0887 1.0250 0.3080 0.029 Uiso 1 1 calc R
N5 N 0.3378(5) 0.7287(4) 0.3767(4) 0.0306(13) Uani 1 1 d .
O5 O 0.1150(4) 0.6107(3) 0.2328(3) 0.0170(8) Uani 1 1 d .
C5' C -0.0053(5) 0.9677(4) 0.3647(4) 0.0192(12) Uani 1 1 d .
C5 C 0.2368(6) 0.5767(4) 0.1450(4) 0.0216(12) Uani 1 1 d .
C6 C 0.2666(6) 0.5752(5) 0.0725(4) 0.0306(15) Uani 1 1 d .
H6A H 0.3290 0.5584 0.0611 0.037 Uiso 1 1 calc R
O6 O 0.0701(4) 0.6333(3) 0.3658(3) 0.0197(9) Uani 1 1 d .
C6' C 0.0667(6) 1.0486(4) 0.4264(4) 0.0260(14) Uani 1 1 d .
H6'A H 0.0566 1.1002 0.4264 0.031 Uiso 1 1 calc R
C7 C 0.2074(7) 0.5972(5) 0.0193(4) 0.0320(16) Uani 1 1 d .
H7A H 0.2298 0.5982 -0.0276 0.038 Uiso 1 1 calc R
O7 O -0.0095(4) 0.6390(3) 0.1266(3) 0.0263(10) Uani 1 1 d .
C7' C 0.1514(6) 1.0529(5) 0.4865(5) 0.0295(15) Uani 1 1 d .
H7'A H 0.1991 1.1073 0.5277 0.035 Uiso 1 1 calc R
C7" C -0.0879(6) 0.6399(5) 0.0601(4) 0.0254(14) Uani 1 1 d .
H7"A H -0.0981 0.5903 0.0089 0.038 Uiso 1 1 calc R
H7"B H -0.0589 0.6932 0.0539 0.038 Uiso 1 1 calc R
H7"C H -0.1596 0.6367 0.0727 0.038 Uiso 1 1 calc R
C8 C 0.1131(6) 0.6184(5) 0.0350(4) 0.0294(15) Uani 1 1 d .
H8A H 0.0699 0.6323 -0.0024 0.035 Uiso 1 1 calc R
O8 O -0.1056(4) 0.6778(3) 0.3858(3) 0.0239(10) Uani 1 1 d .
C8' C 0.1664(5) 0.9791(4) 0.4866(4) 0.0230(13) Uani 1 1 d .
H8'A H 0.2241 0.9822 0.5284 0.028 Uiso 1 1 calc R
C9 C 0.0817(5) 0.6192(4) 0.1053(4) 0.0199(12) Uani 1 1 d .
C9' C 0.0976(5) 0.8992(4) 0.4256(4) 0.0208(12) Uani 1 1 d .
C10' C 0.0102(5) 0.8930(4) 0.3639(4) 0.0186(12) Uani 1 1 d .
C10 C 0.0336(5) 0.6286(4) 0.4307(4) 0.0182(12) Uani 1 1 d .
N11 N 0.1505(4) 0.7935(3) 0.2614(3) 0.0197(10) Uani 1 1 d .
O11 O 0.6401(10) 0.4647(7) 0.3505(6) 0.095(3) Uani 1 1 d .
C11 C 0.2128(5) 0.8319(4) 0.2376(4) 0.0183(12) Uani 1 1 d .
N12 N 0.3947(6) 0.7913(5) 0.1207(5) 0.0430(17) Uani 1 1 d .
C12' C -0.2658(5) 0.5974(4) 0.1784(4) 0.0201(12) Uani 1 1 d .
C12 C 0.1463(5) 0.6030(4) 0.1641(4) 0.0181(12) Uani 1 1 d .
N13 N 0.2537(8) 1.3152(5) 0.3508(5) 0.0486(19) Uani 1 1 d .
C13' C -0.2490(5) 0.5248(4) 0.1853(4) 0.0191(12) Uani 1 1 d .
C13 C -0.0608(5) 0.6531(4) 0.4443(4) 0.0196(12) Uani 1 1 d .
N14 N 0.4631(6) 1.2858(5) 0.1773(5) 0.0438(17) Uani 1 1 d .
C14' C -0.3361(5) 0.4489(4) 0.1584(4) 0.0223(13) Uani 1 1 d .
H14A H -0.3232 0.4022 0.1680 0.027 Uiso 1 1 calc R
C14 C -0.1008(6) 0.6537(5) 0.5115(4) 0.0273(14) Uani 1 1 d .
H14B H -0.1637 0.6714 0.5193 0.033 Uiso 1 1 calc R
C15' C -0.4426(6) 0.4397(4) 0.1173(4) 0.0225(12) Uani 1 1 d .
H15A H -0.5026 0.3880 0.1002 0.027 Uiso 1 1 calc R
C15 C -0.0478(6) 0.6284(5) 0.5671(4) 0.0260(14) Uani 1 1 d .
H15B H -0.0741 0.6282 0.6129 0.031 Uiso 1 1 calc R
C16' C -0.4583(6) 0.5072(4) 0.1023(4) 0.0237(13) Uani 1 1 d .
H16A H -0.5293 0.5006 0.0714 0.028 Uiso 1 1 calc R
C16 C 0.0429(6) 0.6038(4) 0.5541(4) 0.0252(13) Uani 1 1 d .
H16B H 0.0791 0.5863 0.5916 0.030 Uiso 1 1 calc R
C17' C -0.3713(5) 0.5865(4) 0.1317(4) 0.0192(12) Uani 1 1 d .
C17 C 0.0852(5) 0.6033(4) 0.4864(4) 0.0221(13) Uani 1 1 d .
C18 C 0.1830(6) 0.5787(4) 0.4802(4) 0.0235(13) Uani 1 1 d .
H18A H 0.2138 0.5653 0.5231 0.028 Uiso 1 1 calc R
C18' C -0.3912(5) 0.6519(4) 0.1069(4) 0.0224(13) Uani 1 1 d .
H18B H -0.4616 0.6367 0.0700 0.027 Uiso 1 1 calc R
C21 C 0.4907(5) 1.0841(4) 0.3947(4) 0.0185(12) Uani 1 1 d .
N22 N 0.6595(6) 0.7892(4) 0.3070(4) 0.0306(13) Uani 1 1 d .
C22 C 0.4136(5) 1.0292(4) 0.4168(4) 0.0201(12) Uani 1 1 d .
H22A H 0.3617 1.0502 0.4428 0.024 Uiso 1 1 calc R
C23 C 0.4125(5) 0.9474(4) 0.4015(4) 0.0209(12) Uani 1 1 d .
H23A H 0.3580 0.9113 0.4144 0.025 Uiso 1 1 calc R
N23 N 0.3681(6) 1.2346(4) 0.4963(4) 0.0339(14) Uani 1 1 d .
N24 N 0.6202(6) 1.2678(4) 0.3642(4) 0.0349(14) Uani 1 1 d .
C26 C 0.5690(5) 1.0518(4) 0.3561(4) 0.0202(12) Uani 1 1 d .
H26A H 0.6194 1.0862 0.3389 0.024 Uiso 1 1 calc R
N31 N 0.0576(6) 0.3645(5) 0.2244(5) 0.0408(16) Uani 1 1 d .
C31 C 0.1258(6) 0.1843(5) 0.1061(4) 0.0262(14) Uani 1 1 d .
C32 C 0.0542(6) 0.1408(5) 0.1421(4) 0.0243(13) Uani 1 1 d .
H32A H 0.0172 0.1713 0.1774 0.029 Uiso 1 1 calc R
N32 N -0.0375(6) -0.1566(5) 0.1300(4) 0.0377(15) Uani 1 1 d .
N33 N 0.1770(7) -0.1691(5) -0.0309(5) 0.0453(18) Uani 1 1 d .
C33 C 0.0392(6) 0.0566(5) 0.1260(4) 0.0261(14) Uani 1 1 d .
H33A H -0.0089 0.0292 0.1499 0.031 Uiso 1 1 calc R
C34 C 0.0944(6) 0.0089(5) 0.0741(4) 0.0241(13) Uani 1 1 d .
N34 N 0.2761(5) 0.3548(4) 0.0639(4) 0.0310(13) Uani 1 1 d .
C35 C 0.1644(6) 0.0519(5) 0.0380(4) 0.0251(13) Uani 1 1 d .
H35A H 0.2010 0.0211 0.0025 0.030 Uiso 1 1 calc R
C36 C 0.1800(6) 0.1358(5) 0.0534(4) 0.0262(14) Uani 1 1 d .
H36A H 0.2274 0.1625 0.0287 0.031 Uiso 1 1 calc R
N41 N 0.6197(9) 0.0389(6) 0.0951(7) 0.072(3) Uani 1 1 d .
N51 N 0.8143(8) 0.2432(6) 0.2372(5) 0.058(2) Uani 1 1 d .
C51 C 0.4095(6) 0.7748(4) 0.3666(4) 0.0248(13) Uani 1 1 d .
C52 C 0.5842(6) 0.8065(4) 0.3280(4) 0.0234(13) Uani 1 1 d .
C53 C 0.4964(6) 0.8329(4) 0.3538(4) 0.0235(13) Uani 1 1 d .
C71 C 0.3033(5) 0.9640(4) 0.2212(4) 0.0178(11) Uani 1 1 d .
C72 C 0.2422(5) 1.0110(4) 0.2686(4) 0.0185(12) Uani 1 1 d .
H72A H 0.1919 0.9840 0.2914 0.022 Uiso 1 1 calc R
C73 C 0.2561(5) 1.0938(4) 0.2808(4) 0.0197(12) Uani 1 1 d .
H73A H 0.2165 1.1248 0.3133 0.024 Uiso 1 1 calc R
C74 C 0.3307(6) 1.1357(4) 0.2449(4) 0.0226(13) Uani 1 1 d .
C75 C 0.3906(5) 1.0892(4) 0.1984(4) 0.0226(13) Uani 1 1 d .
H75A H 0.4401 1.1160 0.1750 0.027 Uiso 1 1 calc R
C76 C 0.3783(5) 1.0061(4) 0.1866(4) 0.0214(12) Uani 1 1 d .
H76A H 0.4195 0.9760 0.1554 0.026 Uiso 1 1 calc R
C81 C -0.1962(6) 0.7084(5) 0.4007(5) 0.0285(15) Uani 1 1 d .
H81A H -0.2591 0.6613 0.3964 0.043 Uiso 1 1 calc R
H81B H -0.2185 0.7296 0.3600 0.043 Uiso 1 1 calc R
H81C H -0.1732 0.7553 0.4558 0.043 Uiso 1 1 calc R
C111 C 0.2899(5) 0.8787(4) 0.2077(4) 0.0217(13) Uani 1 1 d .
C112 C 0.3476(6) 0.8300(4) 0.1600(4) 0.0260(14) Uani 1 1 d .
C114 C 0.8319(8) 0.1888(5) 0.2799(5) 0.0416(19) Uani 1 1 d .
C115 C 0.8450(10) 0.1493(6) 0.3145(6) 0.054(3) Uani 1 1 d .
H11A H 0.8611 0.1846 0.3734 0.081 Uiso 1 1 calc R
H11B H 0.9077 0.1291 0.3035 0.081 Uiso 1 1 calc R
H11C H 0.7775 0.0997 0.2967 0.081 Uiso 1 1 calc R
C116 C 0.7121(5) 0.4164(4) 0.3341(4) 0.0172(11) Uani 1 1 d .
H11D H 0.7259 0.4096 0.2811 0.026 Uiso 1 1 calc R
H11E H 0.6780 0.3596 0.3324 0.026 Uiso 1 1 calc R
H11F H 0.7827 0.4462 0.3774 0.026 Uiso 1 1 calc R
C117 C 0.5698(9) 0.1487(8) 0.0460(7) 0.056(3) Uani 1 1 d .
H11G H 0.5638 0.1961 0.0925 0.083 Uiso 1 1 calc R
H11H H 0.4986 0.1206 0.0033 0.083 Uiso 1 1 calc R
H11I H 0.6282 0.1712 0.0237 0.083 Uiso 1 1 calc R
C118 C 0.5974(9) 0.0869(7) 0.0730(7) 0.055(2) Uani 1 1 d .
C141 C 0.3433(6) 1.2208(4) 0.2554(4) 0.0240(13) Uani 1 1 d .
C142 C 0.2931(7) 1.2723(5) 0.3067(4) 0.0302(15) Uani 1 1 d .
C143 C 0.4103(6) 1.2584(4) 0.2128(5) 0.0279(14) Uani 1 1 d .
C204 C 0.4931(5) 0.9162(4) 0.3661(4) 0.0199(12) Uani 1 1 d .
C205 C 0.5710(5) 0.9720(4) 0.3444(4) 0.0218(13) Uani 1 1 d .
H20A H 0.6255 0.9522 0.3211 0.026 Uiso 1 1 calc R
C211 C 0.4907(5) 1.1682(4) 0.4100(4) 0.0211(12) Uani 1 1 d .
C212 C 0.4224(6) 1.2045(4) 0.4572(4) 0.0227(13) Uani 1 1 d .
C213 C 0.5641(6) 1.2232(4) 0.3851(4) 0.0236(13) Uani 1 1 d .
C311 C 0.1448(6) 0.2721(5) 0.1241(5) 0.0291(15) Uani 1 1 d .
C312 C 0.0955(6) 0.3231(5) 0.1797(5) 0.0304(15) Uani 1 1 d .
C313 C 0.2175(6) 0.3173(5) 0.0905(4) 0.0267(14) Uani 1 1 d .
C331 C 0.0807(6) -0.0766(5) 0.0603(4) 0.0254(13) Uani 1 1 d .
C332 C 0.0140(6) -0.1200(5) 0.0987(4) 0.0284(14) Uani 1 1 d .
C333 C 0.1344(6) -0.1275(5) 0.0085(5) 0.0310(16) Uani 1 1 d .

loop_
_atom_site_aniso_label
_atom_site_aniso_U_11
_atom_site_aniso_U_22
_atom_site_aniso_U_33
_atom_site_aniso_U_23
_atom_site_aniso_U_13
_atom_site_aniso_U_12
Gd1 0.00987(17) 0.02255(16) 0.01942(17) 0.01400(13) 0.00281(13) 0.00674(12)
Cu1 0.0146(4) 0.0204(4) 0.0261(4) 0.0130(3) -0.0007(3) 0.0072(3)
N1 0.024(3) 0.024(2) 0.023(3) 0.015(2) 0.008(2) 0.014(2)
O1 0.013(2) 0.022(2) 0.025(2) 0.0121(19) 0.000(2) 0.0051(18)
C1 0.037(4) 0.045(4) 0.044(4) 0.025(4) 0.014(4) 0.033(4)
C1' 0.024(4) 0.028(3) 0.024(3) 0.014(3) -0.001(3) 0.012(3)
N2 0.021(3) 0.027(3) 0.032(3) 0.019(3) 0.004(3) 0.012(2)
Cu2 0.0117(4) 0.0248(4) 0.0187(4) 0.0136(3) 0.0034(3) 0.0095(3)
O2 0.011(2) 0.023(2) 0.028(2) 0.0121(19) -0.002(2) 0.0065(18)
C2 0.019(4) 0.047(4) 0.043(4) 0.023(4) 0.003(4) 0.019(3)
C2' 0.022(4) 0.028(3) 0.041(4) 0.019(3) -0.003(3) 0.007(3)
N3 0.022(3) 0.034(3) 0.027(3) 0.020(2) 0.008(3) 0.020(3)
O3 0.010(2) 0.029(2) 0.032(2) 0.021(2) 0.005(2) 0.0111(19)
C3 0.032(4) 0.051(5) 0.031(4) 0.026(4) 0.005(4) 0.025(4)
C3' 0.032(4) 0.034(4) 0.049(5) 0.026(4) -0.001(4) 0.011(3)
C3" 0.022(3) 0.022(3) 0.031(3) 0.015(3) 0.004(3) 0.011(3)
N4 0.024(3) 0.032(3) 0.025(3) 0.019(2) 0.007(3) 0.016(2)
O4 0.016(2) 0.018(2) 0.019(2) 0.0086(17) -0.006(2) 0.0006(18)
C4 0.022(4) 0.047(4) 0.028(3) 0.019(3) 0.009(3) 0.021(3)
C4" 0.026(4) 0.028(3) 0.020(3) 0.014(3) -0.003(3) 0.004(3)
C4' 0.023(4) 0.026(3) 0.031(3) 0.017(3) 0.008(3) 0.013(3)
N5 0.031(3) 0.032(3) 0.037(3) 0.021(3) 0.009(3) 0.014(3)
O5 0.013(2) 0.027(2) 0.0139(19) 0.0120(17) 0.0019(18) 0.0056(18)
C5' 0.012(3) 0.019(3) 0.025(3) 0.010(2) 0.004(3) 0.003(2)
C5 0.021(3) 0.025(3) 0.020(3) 0.010(3) 0.006(3) 0.010(3)
C6 0.030(4) 0.046(4) 0.028(3) 0.019(3) 0.018(3) 0.020(3)
O6 0.015(2) 0.032(2) 0.024(2) 0.021(2) 0.008(2) 0.0118(19)
C6' 0.023(4) 0.023(3) 0.032(4) 0.011(3) 0.010(3) 0.007(3)
C7 0.040(5) 0.044(4) 0.025(3) 0.020(3) 0.018(3) 0.023(4)
O7 0.023(3) 0.049(3) 0.029(2) 0.030(2) 0.012(2) 0.023(2)
C7' 0.026(4) 0.028(3) 0.030(4) 0.008(3) 0.005(3) 0.009(3)
C7" 0.016(3) 0.036(4) 0.023(3) 0.017(3) -0.007(3) 0.008(3)
C8 0.033(4) 0.040(4) 0.025(3) 0.021(3) 0.008(3) 0.017(3)
O8 0.015(2) 0.041(3) 0.029(2) 0.024(2) 0.009(2) 0.013(2)
C8' 0.015(3) 0.023(3) 0.023(3) 0.006(3) 0.002(3) 0.003(3)
C9 0.014(3) 0.025(3) 0.021(3) 0.012(3) 0.001(3) 0.007(3)
C9' 0.016(3) 0.026(3) 0.023(3) 0.013(3) 0.007(3) 0.007(3)
C10' 0.015(3) 0.027(3) 0.018(3) 0.011(2) 0.008(3) 0.010(3)
C10 0.016(3) 0.021(3) 0.017(3) 0.009(2) 0.004(3) 0.003(2)
N11 0.014(3) 0.023(2) 0.029(3) 0.016(2) 0.007(2) 0.007(2)
O11 0.129(9) 0.107(8) 0.072(6) 0.046(6) 0.016(6) 0.071(7)
C11 0.019(3) 0.016(3) 0.019(3) 0.008(2) 0.001(3) 0.008(2)
N12 0.037(4) 0.040(4) 0.061(5) 0.021(3) 0.029(4) 0.017(3)
C12' 0.016(3) 0.030(3) 0.025(3) 0.019(3) 0.010(3) 0.012(3)
C12 0.014(3) 0.027(3) 0.016(3) 0.011(2) 0.005(3) 0.007(2)
N13 0.071(6) 0.044(4) 0.052(4) 0.030(4) 0.026(4) 0.031(4)
C13' 0.018(3) 0.026(3) 0.020(3) 0.014(3) 0.006(3) 0.011(3)
C13 0.018(3) 0.024(3) 0.026(3) 0.016(3) 0.011(3) 0.010(3)
N14 0.039(4) 0.042(4) 0.056(5) 0.034(4) 0.009(4) 0.006(3)
C14' 0.019(3) 0.030(3) 0.023(3) 0.016(3) 0.005(3) 0.010(3)
C14 0.023(4) 0.036(4) 0.029(3) 0.020(3) 0.008(3) 0.009(3)
C15' 0.017(3) 0.027(3) 0.025(3) 0.016(3) 0.003(3) 0.004(3)
C15 0.025(4) 0.034(3) 0.019(3) 0.014(3) 0.009(3) 0.005(3)
C16' 0.017(3) 0.032(3) 0.027(3) 0.017(3) 0.004(3) 0.011(3)
C16 0.025(4) 0.032(3) 0.017(3) 0.016(3) 0.000(3) 0.005(3)
C17' 0.017(3) 0.027(3) 0.021(3) 0.014(3) 0.007(3) 0.011(3)
C17 0.014(3) 0.028(3) 0.026(3) 0.016(3) 0.003(3) 0.005(3)
C18 0.024(4) 0.032(3) 0.023(3) 0.019(3) 0.003(3) 0.013(3)
C18' 0.014(3) 0.036(3) 0.021(3) 0.016(3) 0.004(3) 0.011(3)
C21 0.019(3) 0.021(3) 0.014(3) 0.008(2) -0.002(3) 0.008(3)
N22 0.039(4) 0.039(3) 0.030(3) 0.022(3) 0.016(3) 0.027(3)
C22 0.014(3) 0.034(3) 0.017(3) 0.014(3) 0.002(3) 0.010(3)
C23 0.014(3) 0.027(3) 0.023(3) 0.016(3) -0.001(3) 0.003(3)
N23 0.030(4) 0.038(3) 0.039(4) 0.017(3) 0.012(3) 0.017(3)
N24 0.033(4) 0.032(3) 0.042(4) 0.021(3) 0.008(3) 0.005(3)
C26 0.013(3) 0.030(3) 0.020(3) 0.015(3) 0.004(3) 0.007(3)
N31 0.039(4) 0.045(4) 0.053(4) 0.028(4) 0.015(4) 0.024(3)
C31 0.016(3) 0.045(4) 0.026(3) 0.023(3) 0.003(3) 0.013(3)
C32 0.016(3) 0.037(3) 0.023(3) 0.016(3) 0.002(3) 0.010(3)
N32 0.043(4) 0.042(4) 0.038(4) 0.021(3) 0.018(3) 0.020(3)
N33 0.046(5) 0.060(5) 0.043(4) 0.023(4) 0.016(4) 0.033(4)
C33 0.016(3) 0.038(4) 0.027(3) 0.020(3) 0.001(3) 0.007(3)
C34 0.015(3) 0.037(4) 0.020(3) 0.014(3) -0.002(3) 0.009(3)
N34 0.022(3) 0.041(3) 0.034(3) 0.023(3) 0.003(3) 0.010(3)
C35 0.018(4) 0.038(4) 0.017(3) 0.011(3) -0.003(3) 0.011(3)
C36 0.020(3) 0.042(4) 0.024(3) 0.021(3) 0.007(3) 0.012(3)
N41 0.060(6) 0.062(6) 0.088(7) 0.045(6) -0.006(6) 0.005(5)
N51 0.078(7) 0.058(5) 0.048(5) 0.028(4) 0.022(5) 0.028(5)
C51 0.018(3) 0.030(3) 0.031(3) 0.019(3) 0.000(3) 0.009(3)
C52 0.029(4) 0.023(3) 0.020(3) 0.013(3) 0.003(3) 0.009(3)
C53 0.023(4) 0.030(3) 0.020(3) 0.015(3) 0.001(3) 0.010(3)
C71 0.011(3) 0.023(3) 0.021(3) 0.014(2) 0.000(3) 0.005(2)
C72 0.016(3) 0.023(3) 0.022(3) 0.016(3) 0.003(3) 0.008(2)
C73 0.014(3) 0.023(3) 0.023(3) 0.013(3) 0.000(3) 0.007(2)
C74 0.020(3) 0.031(3) 0.025(3) 0.021(3) 0.002(3) 0.010(3)
C75 0.017(3) 0.033(3) 0.026(3) 0.022(3) 0.006(3) 0.007(3)
C76 0.017(3) 0.029(3) 0.025(3) 0.015(3) 0.009(3) 0.012(3)
C81 0.021(4) 0.037(4) 0.037(4) 0.020(3) 0.012(3) 0.018(3)
C111 0.016(3) 0.033(3) 0.027(3) 0.022(3) 0.009(3) 0.010(3)
C112 0.024(4) 0.028(3) 0.032(4) 0.017(3) 0.013(3) 0.009(3)
C114 0.054(6) 0.027(4) 0.037(4) 0.008(3) 0.013(4) 0.011(4)
C115 0.096(9) 0.036(4) 0.038(4) 0.021(4) 0.015(5) 0.029(5)
C116 0.007(3) 0.023(3) 0.022(3) 0.016(2) -0.002(3) 0.001(2)
C117 0.042(6) 0.077(7) 0.067(7) 0.045(6) 0.017(5) 0.027(5)
C118 0.043(6) 0.061(6) 0.062(6) 0.034(5) 0.006(5) 0.009(5)
C141 0.025(4) 0.022(3) 0.025(3) 0.014(3) -0.001(3) 0.005(3)
C142 0.034(4) 0.028(3) 0.028(3) 0.018(3) -0.002(3) 0.007(3)
C143 0.026(4) 0.024(3) 0.034(4) 0.017(3) -0.002(3) 0.006(3)
C204 0.017(3) 0.026(3) 0.020(3) 0.015(3) -0.001(3) 0.008(3)
C205 0.017(3) 0.033(3) 0.022(3) 0.016(3) 0.003(3) 0.012(3)
C211 0.019(3) 0.023(3) 0.026(3) 0.015(3) 0.006(3) 0.009(3)
C212 0.024(4) 0.025(3) 0.022(3) 0.013(3) 0.002(3) 0.009(3)
C213 0.016(3) 0.032(3) 0.022(3) 0.012(3) 0.000(3) 0.008(3)
C311 0.020(4) 0.045(4) 0.032(4) 0.025(3) 0.005(3) 0.016(3)
C312 0.018(4) 0.037(4) 0.038(4) 0.022(3) 0.001(3) 0.008(3)
C313 0.015(3) 0.033(3) 0.028(3) 0.015(3) -0.005(3) 0.007(3)
C331 0.019(3) 0.037(4) 0.021(3) 0.013(3) 0.002(3) 0.013(3)
C332 0.027(4) 0.034(3) 0.026(3) 0.015(3) 0.003(3) 0.013(3)
C333 0.028(4) 0.047(4) 0.029(4) 0.023(3) 0.009(3) 0.019(4)

loop_
_atom_type_symbol
_atom_type_description
_atom_type_scat_dispersion_real
_atom_type_scat_dispersion_imag
_atom_type_scat_source
C C 0.0033 0.0016 'International Tables Vol C Tables 4.2.6.8 and 6.1.1.4'
H H 0.0000 0.0000 'International Tables Vol C Tables 4.2.6.8 and 6.1.1.4'
N N 0.0061 0.0033 'International Tables Vol C Tables 4.2.6.8 and 6.1.1.4'
O O 0.0106 0.0060 'International Tables Vol C Tables 4.2.6.8 and 6.1.1.4'
Cu Cu 0.3201 1.2651 'International Tables Vol C Tables 4.2.6.8 and 6.1.1.4'
Gd Gd -0.1653 3.9035 'International Tables Vol C Tables 4.2.6.8 and 6.1.1.4'

loop_
_geom_angle_atom_site_label_1
_geom_angle_atom_site_label_2
_geom_angle_atom_site_label_3
_geom_angle
O6 Gd1 O2 134.11(15)
O6 Gd1 O5 64.47(14)
O2 Gd1 O5 127.32(16)
O6 Gd1 O1 132.25(16)
O2 Gd1 O1 63.35(16)
O5 Gd1 O1 150.04(15)
O6 Gd1 N11 111.03(16)
O2 Gd1 N11 114.85(16)
O5 Gd1 N11 75.49(15)
O1 Gd1 N11 74.93(16)
O6 Gd1 O3 77.69(15)
O2 Gd1 O3 63.84(14)
O5 Gd1 O3 80.61(14)
O1 Gd1 O3 123.89(14)
N11 Gd1 O3 146.91(16)
O6 Gd1 O8 64.64(14)
O2 Gd1 O8 79.56(15)
O5 Gd1 O8 125.76(14)
O1 Gd1 O8 81.71(15)
N11 Gd1 O8 141.48(17)
O3 Gd1 O8 71.54(16)
O6 Gd1 O7 124.76(14)
O2 Gd1 O7 73.12(15)
O5 Gd1 O7 62.61(14)
O1 Gd1 O7 102.15(15)
N11 Gd1 O7 69.49(18)
O3 Gd1 O7 79.34(16)
O8 Gd1 O7 146.64(16)
O6 Gd1 O4 74.47(15)
O2 Gd1 O4 121.92(15)
O5 Gd1 O4 110.29(15)
O1 Gd1 O4 63.11(15)
N11 Gd1 O4 70.03(16)
O3 Gd1 O4 141.08(14)
O8 Gd1 O4 72.18(15)
O7 Gd1 O4 139.32(15)
O6 Gd1 Cu1 151.09(10)
O2 Gd1 Cu1 32.63(11)
O5 Gd1 Cu1 143.20(10)
O1 Gd1 Cu1 32.32(11)
N11 Gd1 Cu1 89.52(12)
O3 Gd1 Cu1 96.35(9)
O8 Gd1 Cu1 86.57(10)
O7 Gd1 Cu1 80.72(10)
O4 Gd1 Cu1 95.09(10)
O6 Gd1 Cu2 32.94(10)
O2 Gd1 Cu2 147.53(11)
O5 Gd1 Cu2 32.97(10)
O1 Gd1 Cu2 148.76(11)
N11 Gd1 Cu2 87.72(11)
O3 Gd1 Cu2 84.40(9)
O8 Gd1 Cu2 97.42(10)
O7 Gd1 Cu2 95.54(10)
O4 Gd1 Cu2 86.74(10)
Cu1 Gd1 Cu2 175.963(19)
O1 Cu1 N2 92.6(2)
O1 Cu1 O2 78.06(19)
N2 Cu1 O2 169.9(2)
O1 Cu1 N1 167.70(19)
N2 Cu1 N1 99.4(2)
O2 Cu1 N1 89.8(2)
O1 Cu1 Gd1 40.36(13)
N2 Cu1 Gd1 130.16(18)
O2 Cu1 Gd1 39.83(13)
N1 Cu1 Gd1 127.38(15)
C18' N1 C1' 115.1(6)
C18' N1 Cu1 124.0(4)
C1' N1 Cu1 120.5(4)
C10' O1 Cu1 127.6(4)
C10' O1 Gd1 124.2(4)
Cu1 O1 Gd1 107.3(2)
N3 C1 C2 111.8(6)
N3 C1 H1A 109.3
C2 C1 H1A 109.3
N3 C1 H1B 109.3
C2 C1 H1B 109.3
H1A C1 H1B 107.9
N1 C1' C2' 110.8(5)
N1 C1' H1'A 109.5
C2' C1' H1'A 109.5
N1 C1' H1'B 109.5
C2' C1' H1'B 109.5
H1'A C1' H1'B 108.1
C4' N2 C3' 114.3(6)
C4' N2 Cu1 124.6(4)
C3' N2 Cu1 120.7(5)
O5 Cu2 N4 167.5(2)
O5 Cu2 O6 78.12(17)
N4 Cu2 O6 91.4(2)
O5 Cu2 N3 91.1(2)
N4 Cu2 N3 98.2(2)
O6 Cu2 N3 166.2(2)
O5 Cu2 N5 93.6(2)
N4 Cu2 N5 95.1(2)
O6 Cu2 N5 101.6(2)
N3 Cu2 N5 87.5(2)
O5 Cu2 Gd1 40.49(12)
N4 Cu2 Gd1 130.41(16)
O6 Cu2 Gd1 39.50(12)
N3 Cu2 Gd1 131.32(15)
N5 Cu2 Gd1 90.50(14)
C12' O2 Cu1 126.8(4)
C12' O2 Gd1 125.1(4)
Cu1 O2 Gd1 107.5(2)
C1 C2 C3 113.4(7)
C1 C2 H2A 108.9
C3 C2 H2A 108.9
C1 C2 H2B 108.9
C3 C2 H2B 108.9
H2A C2 H2B 107.7
C3' C2' C1' 113.4(6)
C3' C2' H2'A 108.9
C1' C2' H2'A 108.9
C3' C2' H2'B 108.9
C1' C2' H2'B 108.9
H2'A C2' H2'B 107.7
C4 N3 C1 115.8(6)
C4 N3 Cu2 125.1(4)
C1 N3 Cu2 118.7(4)
C13' O3 C3" 115.2(5)
C13' O3 Gd1 119.1(3)
C3" O3 Gd1 125.7(4)
N4 C3 C2 114.3(5)
N4 C3 H3A 108.7
C2 C3 H3A 108.7
N4 C3 H3B 108.7
C2 C3 H3B 108.7
H3A C3 H3B 107.6
N2 C3' C2' 114.1(6)
N2 C3' H3'A 108.7
C2' C3' H3'A 108.7
N2 C3' H3'B 108.7
C2' C3' H3'B 108.7
H3'A C3' H3'B 107.6
O3 C3" H3"A 109.5
O3 C3" H3"B 109.5
H3"A C3" H3"B 109.5
O3 C3" H3"C 109.5
H3"A C3" H3"C 109.5
H3"B C3" H3"C 109.5
C18 N4 C3 112.4(5)
C18 N4 Cu2 125.0(4)
C3 N4 Cu2 122.6(4)
C9' O4 C4" 114.1(5)
C9' O4 Gd1 115.3(4)
C4" O4 Gd1 130.0(4)
N3 C4 C5 127.5(6)
N3 C4 H4A 116.3
C5 C4 H4A 116.3
O4 C4" H4"A 109.5
O4 C4" H4"B 109.5
H4"A C4" H4"B 109.5
O4 C4" H4"C 109.5
H4"A C4" H4"C 109.5
H4"B C4" H4"C 109.5
N2 C4' C5' 127.4(6)
N2 C4' H4'A 116.3
C5' C4' H4'A 116.3
C51 N5 Cu2 150.1(6)
C12 O5 Cu2 126.9(4)
C12 O5 Gd1 123.6(3)
Cu2 O5 Gd1 106.55(17)
C10' C5' C6' 119.9(6)
C10' C5' C4' 123.7(6)
C6' C5' C4' 116.4(6)
C12 C5 C6 120.3(6)
C12 C5 C4 122.2(6)
C6 C5 C4 117.4(6)
C7 C6 C5 121.4(6)
C7 C6 H6A 119.3
C5 C6 H6A 119.3
C10 O6 Cu2 127.8(4)
C10 O6 Gd1 124.7(4)
Cu2 O6 Gd1 107.56(18)
C7' C6' C5' 120.4(6)
C7' C6' H6'A 119.8
C5' C6' H6'A 119.8
C6 C7 C8 118.8(6)
C6 C7 H7A 120.6
C8 C7 H7A 120.6
C9 O7 C7" 113.4(5)
C9 O7 Gd1 116.2(4)
C7" O7 Gd1 129.7(4)
C8' C7' C6' 120.1(7)
C8' C7' H7'A 120.0
C6' C7' H7'A 120.0
O7 C7" H7"A 109.5
O7 C7" H7"B 109.5
H7"A C7" H7"B 109.5
O7 C7" H7"C 109.5
H7"A C7" H7"C 109.5
H7"B C7" H7"C 109.5
C7 C8 C9 120.6(6)
C7 C8 H8A 119.7
C9 C8 H8A 119.7
C13 O8 C81 114.3(5)
C13 O8 Gd1 118.7(3)
C81 O8 Gd1 126.0(4)
C7' C8' C9' 120.3(6)
C7' C8' H8'A 119.9
C9' C8' H8'A 119.9
O7 C9 C8 125.5(6)
O7 C9 C12 113.0(5)
C8 C9 C12 121.4(6)
O4 C9' C8' 124.5(6)
O4 C9' C10' 114.7(6)
C8' C9' C10' 120.8(6)
O1 C10' C5' 123.6(6)
O1 C10' C9' 117.8(5)
C5' C10' C9' 118.6(6)
O6 C10 C17 124.1(5)
O6 C10 C13 118.7(5)
C17 C10 C13 117.1(5)
C11 N11 Gd1 167.8(5)
N11 C11 C111 179.5(7)
O2 C12' C13' 119.2(6)
O2 C12' C17' 123.4(5)
C13' C12' C17' 117.2(6)
O5 C12 C5 124.8(5)
O5 C12 C9 118.1(5)
C5 C12 C9 117.0(5)
O3 C13' C14' 126.1(5)
O3 C13' C12' 112.5(6)
C14' C13' C12' 121.5(6)
O8 C13 C14 125.0(5)
O8 C13 C10 112.7(5)
C14 C13 C10 122.3(6)
C13' C14' C15' 121.1(6)
C13' C14' H14A 119.5
C15' C14' H14A 119.5
C15 C14 C13 119.8(6)
C15 C14 H14B 120.1
C13 C14 H14B 120.1
C16' C15' C14' 118.3(6)
C16' C15' H15A 120.9
C14' C15' H15A 120.9
C16 C15 C14 118.4(6)
C16 C15 H15B 120.8
C14 C15 H15B 120.8
C15' C16' C17' 121.6(6)
C15' C16' H16A 119.2
C17' C16' H16A 119.2
C15 C16 C17 122.5(6)
C15 C16 H16B 118.7
C17 C16 H16B 118.7
C12' C17' C16' 119.7(5)
C12' C17' C18' 121.8(6)
C16' C17' C18' 118.3(6)
C10 C17 C16 119.8(6)
C10 C17 C18 122.5(6)
C16 C17 C18 117.7(6)
N4 C18 C17 128.7(6)
N4 C18 H18A 115.6
C17 C18 H18A 115.6
N1 C18' C17' 127.1(6)
N1 C18' H18B 116.4
C17' C18' H18B 116.4
C211 C21 C22 121.4(6)
C211 C21 C26 120.1(6)
C22 C21 C26 118.5(5)
C23 C22 C21 121.7(6)
C23 C22 H22A 119.2
C21 C22 H22A 119.2
C22 C23 C204 120.0(6)
C22 C23 H23A 120.0
C204 C23 H23A 120.0
C205 C26 C21 119.6(6)
C205 C26 H26A 120.2
C21 C26 H26A 120.2
C311 C31 C36 120.8(6)
C311 C31 C32 121.5(6)
C36 C31 C32 117.6(6)
C33 C32 C31 120.9(6)
C33 C32 H32A 119.6
C31 C32 H32A 119.6
C32 C33 C34 121.2(6)
C32 C33 H33A 119.4
C34 C33 H33A 119.4
C331 C34 C33 120.4(6)
C331 C34 C35 121.9(6)
C33 C34 C35 117.7(6)
C36 C35 C34 121.7(6)
C36 C35 H35A 119.1
C34 C35 H35A 119.1
C35 C36 C31 120.9(6)
C35 C36 H36A 119.6
C31 C36 H36A 119.6
N5 C51 C53 178.7(7)
N22 C52 C53 176.2(7)
C52 C53 C204 120.1(6)
C52 C53 C51 119.9(6)
C204 C53 C51 120.0(6)
C111 C71 C72 121.1(5)
C111 C71 C76 120.1(5)
C72 C71 C76 118.8(5)
C73 C72 C71 120.2(5)
C73 C72 H72A 119.9
C71 C72 H72A 119.9
C72 C73 C74 120.8(6)
C72 C73 H73A 119.6
C74 C73 H73A 119.6
C141 C74 C75 120.1(6)
C141 C74 C73 121.2(6)
C75 C74 C73 118.7(6)
C76 C75 C74 120.9(6)
C76 C75 H75A 119.5
C74 C75 H75A 119.5
C75 C76 C71 120.5(5)
C75 C76 H76A 119.7
C71 C76 H76A 119.7
O8 C81 H81A 109.5
O8 C81 H81B 109.5
H81A C81 H81B 109.5
O8 C81 H81C 109.5
H81A C81 H81C 109.5
H81B C81 H81C 109.5
C71 C111 C112 122.4(5)
C71 C111 C11 122.8(5)
C112 C111 C11 114.7(6)
N12 C112 C111 179.0(7)
C115 C114 N51 177.9(9)
C114 C115 H11A 109.5
C114 C115 H11B 109.5
H11A C115 H11B 109.5
C114 C115 H11C 109.5
H11A C115 H11C 109.5
H11B C115 H11C 109.5
O11 C116 H11D 109.5
O11 C116 H11E 109.5
H11D C116 H11E 109.5
O11 C116 H11F 109.5
H11D C116 H11F 109.5
H11E C116 H11F 109.5
C118 C117 H11G 109.5
C118 C117 H11H 109.5
H11G C117 H11H 109.5
C118 C117 H11I 109.5
H11G C117 H11I 109.5
H11H C117 H11I 109.5
N41 C118 C117 179.2(14)
C142 C141 C74 122.3(6)
C142 C141 C143 117.6(6)
C74 C141 C143 120.1(6)
N13 C142 C141 178.3(8)
N14 C143 C141 177.9(8)
C53 C204 C23 120.6(6)
C53 C204 C205 121.5(6)
C23 C204 C205 118.0(5)
C26 C205 C204 122.1(6)
C26 C205 H20A 119.0
C204 C205 H20A 119.0
C21 C211 C212 120.2(6)
C21 C211 C213 122.4(6)
C212 C211 C213 117.2(6)
N23 C212 C211 179.1(9)
N24 C213 C211 177.9(7)
C31 C311 C312 121.9(6)
C31 C311 C313 122.6(6)
C312 C311 C313 115.5(7)
N31 C312 C311 179.1(9)
N34 C313 C311 179.2(8)
C34 C331 C333 122.6(6)
C34 C331 C332 122.7(6)
C333 C331 C332 114.7(6)
N32 C332 C331 177.8(7)
N33 C333 C331 177.8(8)

loop_
_geom_bond_atom_site_label_1
_geom_bond_atom_site_label_2
_geom_bond_distance
Gd1 O6 2.321(4)
Gd1 O2 2.334(4)
Gd1 O5 2.356(4)
Gd1 O1 2.357(4)
Gd1 N11 2.508(5)
Gd1 O3 2.524(5)
Gd1 O8 2.542(4)
Gd1 O7 2.598(5)
Gd1 O4 2.606(5)
Gd1 Cu1 3.4751(11)
Gd1 Cu2 3.4784(11)
Cu1 O1 1.946(5)
Cu1 N2 1.953(5)
Cu1 O2 1.965(4)
Cu1 N1 1.979(6)
N1 C18' 1.285(9)
N1 C1' 1.473(7)
O1 C10' 1.331(8)
C1 N3 1.470(8)
C1 C2 1.494(12)
C1 H1A 0.9900
C1 H1B 0.9900
C1' C2' 1.549(10)
C1' H1'A 0.9900
C1' H1'B 0.9900
N2 C4' 1.294(10)
N2 C3' 1.472(9)
Cu2 O5 1.975(4)
Cu2 N4 1.978(5)
Cu2 O6 1.984(4)
Cu2 N3 1.984(5)
Cu2 N5 2.379(7)
O2 C12' 1.322(8)
C2 C3 1.519(11)
C2 H2A 0.9900
C2 H2B 0.9900
C2' C3' 1.486(11)
C2' H2'A 0.9900
C2' H2'B 0.9900
N3 C4 1.301(9)
O3 C13' 1.382(8)
O3 C3" 1.437(7)
C3 N4 1.484(8)
C3 H3A 0.9900
C3 H3B 0.9900
C3' H3'A 0.9900
C3' H3'B 0.9900
C3" H3"A 0.9800
C3" H3"B 0.9800
C3" H3"C 0.9800
N4 C18 1.314(8)
O4 C9' 1.374(7)
O4 C4" 1.445(7)
C4 C5 1.438(9)
C4 H4A 0.9500
C4" H4"A 0.9800
C4" H4"B 0.9800
C4" H4"C 0.9800
C4' C5' 1.439(9)
C4' H4'A 0.9500
N5 C51 1.162(9)
O5 C12 1.347(7)
C5' C10' 1.377(8)
C5' C6' 1.420(9)
C5 C12 1.403(8)
C5 C6 1.426(9)
C6 C7 1.363(10)
C6 H6A 0.9500
O6 C10 1.362(7)
C6' C7' 1.382(11)
C6' H6'A 0.9500
C7 C8 1.395(10)
C7 H7A 0.9500
O7 C9 1.378(7)
O7 C7" 1.456(7)
C7' C8' 1.364(9)
C7' H7'A 0.9500
C7" H7"A 0.9800
C7" H7"B 0.9800
C7" H7"C 0.9800
C8 C9 1.401(9)
C8 H8A 0.9500
O8 C13 1.387(7)
O8 C81 1.424(7)
C8' C9' 1.394(9)
C8' H8'A 0.9500
C9 C12 1.407(8)
C9' C10' 1.410(9)
C10 C17 1.390(8)
C10 C13 1.416(8)
N11 C11 1.165(8)
O11 C116 1.402(11)
C11 C111 1.440(8)
N12 C112 1.153(9)
C12' C13' 1.397(8)
C12' C17' 1.411(9)
N13 C142 1.163(11)
C13' C14' 1.383(9)
C13 C14 1.400(9)
N14 C143 1.150(10)
C14' C15' 1.393(9)
C14' H14A 0.9500
C14 C15 1.397(9)
C14 H14B 0.9500
C15' C16' 1.369(9)
C15' H15A 0.9500
C15 C16 1.368(10)
C15 H15B 0.9500
C16' C17' 1.416(9)
C16' H16A 0.9500
C16 C17 1.425(9)
C16 H16B 0.9500
C17' C18' 1.445(8)
C17 C18 1.438(9)
C18 H18A 0.9500
C18' H18B 0.9500
C21 C211 1.408(8)
C21 C22 1.426(9)
C21 C26 1.433(8)
N22 C52 1.166(9)
C22 C23 1.363(9)
C22 H22A 0.9500
C23 C204 1.425(9)
C23 H23A 0.9500
N23 C212 1.159(9)
N24 C213 1.149(9)
C26 C205 1.353(9)
C26 H26A 0.9500
N31 C312 1.140(10)
C31 C311 1.412(10)
C31 C36 1.430(9)
C31 C32 1.446(9)
C32 C33 1.363(10)
C32 H32A 0.9500
N32 C332 1.170(10)
N33 C333 1.137(10)
C33 C34 1.426(9)
C33 H33A 0.9500
C34 C331 1.398(10)
C34 C35 1.430(9)
N34 C313 1.165(9)
C35 C36 1.359(10)
C35 H35A 0.9500
C36 H36A 0.9500
N41 C118 1.137(14)
N51 C114 1.475(12)
C51 C53 1.437(9)
C52 C53 1.408(9)
C53 C204 1.417(9)
C71 C111 1.396(9)
C71 C72 1.438(8)
C71 C76 1.439(8)
C72 C73 1.358(8)
C72 H72A 0.9500
C73 C74 1.453(9)
C73 H73A 0.9500
C74 C141 1.408(9)
C74 C75 1.413(9)
C75 C76 1.368(9)
C75 H75A 0.9500
C76 H76A 0.9500
C81 H81A 0.9800
C81 H81B 0.9800
C81 H81C 0.9800
C111 C112 1.421(9)
C114 C115 1.120(12)
C115 H11A 0.9800
C115 H11B 0.9800
C115 H11C 0.9800
C116 H11D 0.9800
C116 H11E 0.9800
C116 H11F 0.9800
C117 C118 1.444(14)
C117 H11G 0.9800
C117 H11H 0.9800
C117 H11I 0.9800
C141 C142 1.406(10)
C141 C143 1.452(9)
C204 C205 1.439(9)
C205 H20A 0.9500
C211 C212 1.428(9)
C211 C213 1.434(9)
C311 C312 1.435(10)
C311 C313 1.437(10)
C331 C333 1.439(10)
C331 C332 1.442(10)

loop_
_geom_torsion_atom_site_label_1
_geom_torsion_atom_site_label_2
_geom_torsion_atom_site_label_3
_geom_torsion_atom_site_label_4
_geom_torsion
O6 Gd1 Cu1 O1 74.9(3)
O2 Gd1 Cu1 O1 155.8(3)
O5 Gd1 Cu1 O1 -126.3(3)
N11 Gd1 Cu1 O1 -61.8(2)
O3 Gd1 Cu1 O1 150.9(2)
O8 Gd1 Cu1 O1 79.9(2)
O7 Gd1 Cu1 O1 -131.1(2)
O4 Gd1 Cu1 O1 8.1(2)
Cu2 Gd1 Cu1 O1 -108.7(3)
O6 Gd1 Cu1 N2 100.4(3)
O2 Gd1 Cu1 N2 -178.7(3)
O5 Gd1 Cu1 N2 -100.8(3)
O1 Gd1 Cu1 N2 25.5(3)
N11 Gd1 Cu1 N2 -36.3(3)
O3 Gd1 Cu1 N2 176.4(2)
O8 Gd1 Cu1 N2 105.4(3)
O7 Gd1 Cu1 N2 -105.6(3)
O4 Gd1 Cu1 N2 33.6(2)
Cu2 Gd1 Cu1 N2 -83.2(4)
O6 Gd1 Cu1 O2 -80.9(3)
O5 Gd1 Cu1 O2 77.8(3)
O1 Gd1 Cu1 O2 -155.8(3)
N11 Gd1 Cu1 O2 142.4(2)
O3 Gd1 Cu1 O2 -5.0(2)
O8 Gd1 Cu1 O2 -75.9(2)
O7 Gd1 Cu1 O2 73.1(2)
O4 Gd1 Cu1 O2 -147.7(2)
Cu2 Gd1 Cu1 O2 95.5(3)
O6 Gd1 Cu1 N1 -103.7(3)
O2 Gd1 Cu1 N1 -22.8(3)
O5 Gd1 Cu1 N1 55.1(3)
O1 Gd1 Cu1 N1 -178.6(3)
N11 Gd1 Cu1 N1 119.6(2)
O3 Gd1 Cu1 N1 -27.7(2)
O8 Gd1 Cu1 N1 -98.7(2)
O7 Gd1 Cu1 N1 50.3(2)
O4 Gd1 Cu1 N1 -170.5(2)
Cu2 Gd1 Cu1 N1 72.7(3)
O1 Cu1 N1 C18' 35.5(12)
N2 Cu1 N1 C18' -158.7(5)
O2 Cu1 N1 C18' 25.4(5)
Gd1 Cu1 N1 C18' 39.8(6)
O1 Cu1 N1 C1' -152.1(8)
N2 Cu1 N1 C1' 13.7(5)
O2 Cu1 N1 C1' -162.2(5)
Gd1 Cu1 N1 C1' -147.9(4)
N2 Cu1 O1 C10' 8.4(5)
O2 Cu1 O1 C10' -175.3(5)
N1 Cu1 O1 C10' 174.4(8)
Gd1 Cu1 O1 C10' 169.2(6)
N2 Cu1 O1 Gd1 -160.8(2)
O2 Cu1 O1 Gd1 15.55(19)
N1 Cu1 O1 Gd1 5.2(10)
O6 Gd1 O1 C10' 49.4(5)
O2 Gd1 O1 C10' 176.0(5)
O5 Gd1 O1 C10' -64.8(5)
N11 Gd1 O1 C10' -55.5(4)
O3 Gd1 O1 C10' 154.7(4)
O8 Gd1 O1 C10' 93.6(4)
O7 Gd1 O1 C10' -120.1(4)
O4 Gd1 O1 C10' 19.4(4)
Cu1 Gd1 O1 C10' -169.7(5)
Cu2 Gd1 O1 C10' 2.9(6)
O6 Gd1 O1 Cu1 -140.91(18)
O2 Gd1 O1 Cu1 -14.30(17)
O5 Gd1 O1 Cu1 104.9(3)
N11 Gd1 O1 Cu1 114.2(2)
O3 Gd1 O1 Cu1 -35.6(3)
O8 Gd1 O1 Cu1 -96.7(2)
O7 Gd1 O1 Cu1 49.6(2)
O4 Gd1 O1 Cu1 -170.9(2)
Cu2 Gd1 O1 Cu1 172.61(4)
C18' N1 C1' C2' 131.0(6)
Cu1 N1 C1' C2' -42.0(7)
O1 Cu1 N2 C4' -5.2(6)
O2 Cu1 N2 C4' -26.2(16)
N1 Cu1 N2 C4' 177.8(5)
Gd1 Cu1 N2 C4' -21.4(7)
O1 Cu1 N2 C3' 167.1(6)
O2 Cu1 N2 C3' 146.0(11)
N1 Cu1 N2 C3' -9.9(6)
Gd1 Cu1 N2 C3' 150.9(5)
O6 Gd1 Cu2 O5 157.3(3)
O2 Gd1 Cu2 O5 69.7(3)
O1 Gd1 Cu2 O5 -121.9(3)
N11 Gd1 Cu2 O5 -66.5(2)
O3 Gd1 Cu2 O5 81.4(2)
O8 Gd1 Cu2 O5 151.9(2)
O7 Gd1 Cu2 O5 2.7(2)
O4 Gd1 Cu2 O5 -136.6(2)
Cu1 Gd1 Cu2 O5 -19.5(3)
O6 Gd1 Cu2 N4 -10.6(3)
O2 Gd1 Cu2 N4 -98.2(3)
O5 Gd1 Cu2 N4 -167.9(3)
O1 Gd1 Cu2 N4 70.2(3)
N11 Gd1 Cu2 N4 125.6(3)
O3 Gd1 Cu2 N4 -86.5(3)
O8 Gd1 Cu2 N4 -16.0(3)
O7 Gd1 Cu2 N4 -165.2(3)
O4 Gd1 Cu2 N4 55.5(3)
Cu1 Gd1 Cu2 N4 172.6(3)
O2 Gd1 Cu2 O6 -87.7(3)
O5 Gd1 Cu2 O6 -157.3(3)
O1 Gd1 Cu2 O6 80.8(3)
N11 Gd1 Cu2 O6 136.2(3)
O3 Gd1 Cu2 O6 -76.0(2)
O8 Gd1 Cu2 O6 -5.4(2)
O7 Gd1 Cu2 O6 -154.6(2)
O4 Gd1 Cu2 O6 66.1(2)
Cu1 Gd1 Cu2 O6 -176.8(3)
O6 Gd1 Cu2 N3 165.2(3)
O2 Gd1 Cu2 N3 77.5(3)
O5 Gd1 Cu2 N3 7.9(3)
O1 Gd1 Cu2 N3 -114.0(3)
N11 Gd1 Cu2 N3 -58.6(3)
O3 Gd1 Cu2 N3 89.2(3)
O8 Gd1 Cu2 N3 159.7(3)
O7 Gd1 Cu2 N3 10.6(3)
O4 Gd1 Cu2 N3 -128.7(3)
Cu1 Gd1 Cu2 N3 -11.6(4)
O6 Gd1 Cu2 N5 -107.7(3)
O2 Gd1 Cu2 N5 164.6(3)
O5 Gd1 Cu2 N5 94.9(3)
O1 Gd1 Cu2 N5 -27.0(3)
N11 Gd1 Cu2 N5 28.5(2)
O3 Gd1 Cu2 N5 176.30(18)
O8 Gd1 Cu2 N5 -113.2(2)
O7 Gd1 Cu2 N5 97.6(2)
O4 Gd1 Cu2 N5 -41.64(18)
Cu1 Gd1 Cu2 N5 75.4(3)
O1 Cu1 O2 C12' 156.5(5)
N2 Cu1 O2 C12' 178.0(11)
N1 Cu1 O2 C12' -25.7(5)
Gd1 Cu1 O2 C12' 172.2(6)
O1 Cu1 O2 Gd1 -15.72(19)
N2 Cu1 O2 Gd1 5.8(14)
N1 Cu1 O2 Gd1 162.1(2)
O6 Gd1 O2 C12' -34.1(5)
O5 Gd1 O2 C12' 55.0(5)
O1 Gd1 O2 C12' -158.2(5)
N11 Gd1 O2 C12' 145.4(4)
O3 Gd1 O2 C12' 2.1(4)
O8 Gd1 O2 C12' -72.3(5)
O7 Gd1 O2 C12' 88.3(5)
O4 Gd1 O2 C12' -133.6(4)
Cu1 Gd1 O2 C12' -172.4(6)
Cu2 Gd1 O2 C12' 15.1(6)
O6 Gd1 O2 Cu1 138.32(19)
O5 Gd1 O2 Cu1 -132.58(18)
O1 Gd1 O2 Cu1 14.18(17)
N11 Gd1 O2 Cu1 -42.2(3)
O3 Gd1 O2 Cu1 174.5(3)
O8 Gd1 O2 Cu1 100.1(2)
O7 Gd1 O2 Cu1 -99.3(2)
O4 Gd1 O2 Cu1 38.8(3)
Cu2 Gd1 O2 Cu1 -172.50(4)
N3 C1 C2 C3 78.4(8)
N1 C1' C2' C3' 72.4(8)
C2 C1 N3 C4 131.6(7)
C2 C1 N3 Cu2 -42.0(8)
O5 Cu2 N3 C4 16.2(7)
N4 Cu2 N3 C4 -172.1(7)
O6 Cu2 N3 C4 54.2(12)
N5 Cu2 N3 C4 -77.3(7)
Gd1 Cu2 N3 C4 11.1(8)
O5 Cu2 N3 C1 -170.8(6)
N4 Cu2 N3 C1 0.9(6)
O6 Cu2 N3 C1 -132.8(8)
N5 Cu2 N3 C1 95.7(6)
Gd1 Cu2 N3 C1 -175.9(5)
O6 Gd1 O3 C13' 149.8(4)
O2 Gd1 O3 C13' -4.5(4)
O5 Gd1 O3 C13' -144.4(4)
O1 Gd1 O3 C13' 16.8(5)
N11 Gd1 O3 C13' -100.4(4)
O8 Gd1 O3 C13' 82.7(4)
O7 Gd1 O3 C13' -80.8(4)
O4 Gd1 O3 C13' 104.8(4)
Cu1 Gd1 O3 C13' -1.5(4)
Cu2 Gd1 O3 C13' -177.5(4)
O6 Gd1 O3 C3" -30.2(4)
O2 Gd1 O3 C3" 175.5(5)
O5 Gd1 O3 C3" 35.5(4)
O1 Gd1 O3 C3" -163.3(4)
N11 Gd1 O3 C3" 79.5(5)
O8 Gd1 O3 C3" -97.3(5)
O7 Gd1 O3 C3" 99.2(5)
O4 Gd1 O3 C3" -75.3(5)
Cu1 Gd1 O3 C3" 178.5(4)
Cu2 Gd1 O3 C3" 2.4(4)
C1 C2 C3 N4 -60.4(9)
C4' N2 C3' C2' -150.1(7)
Cu1 N2 C3' C2' 36.9(9)
C1' C2' C3' N2 -70.1(9)
C2 C3 N4 C18 -168.4(7)
C2 C3 N4 Cu2 11.4(10)
O5 Cu2 N4 C18 -28.0(14)
O6 Cu2 N4 C18 4.4(6)
N3 Cu2 N4 C18 -165.7(6)
N5 Cu2 N4 C18 106.1(6)
Gd1 Cu2 N4 C18 11.1(7)
O5 Cu2 N4 C3 152.3(9)
O6 Cu2 N4 C3 -175.4(6)
N3 Cu2 N4 C3 14.5(6)
N5 Cu2 N4 C3 -73.6(6)
Gd1 Cu2 N4 C3 -168.7(5)
O6 Gd1 O4 C9' -175.1(4)
O2 Gd1 O4 C9' -42.4(4)
O5 Gd1 O4 C9' 130.3(4)
O1 Gd1 O4 C9' -17.7(4)
N11 Gd1 O4 C9' 65.0(4)
O3 Gd1 O4 C9' -129.3(4)
O8 Gd1 O4 C9' -107.3(4)
O7 Gd1 O4 C9' 59.1(5)
Cu1 Gd1 O4 C9' -22.6(4)
Cu2 Gd1 O4 C9' 153.8(4)
O6 Gd1 O4 C4" 14.1(5)
O2 Gd1 O4 C4" 146.8(5)
O5 Gd1 O4 C4" -40.5(5)
O1 Gd1 O4 C4" 171.5(5)
N11 Gd1 O4 C4" -105.7(5)
O3 Gd1 O4 C4" 60.0(6)
O8 Gd1 O4 C4" 81.9(5)
O7 Gd1 O4 C4" -111.7(5)
Cu1 Gd1 O4 C4" 166.6(5)
Cu2 Gd1 O4 C4" -17.0(5)
C1 N3 C4 C5 175.6(8)
Cu2 N3 C4 C5 -11.2(12)
C3' N2 C4' C5' -173.0(7)
Cu1 N2 C4' C5' -0.3(10)
O5 Cu2 N5 C51 -56.2(10)
N4 Cu2 N5 C51 132.8(10)
O6 Cu2 N5 C51 -134.8(10)
N3 Cu2 N5 C51 34.8(10)
Gd1 Cu2 N5 C51 -96.6(10)
N4 Cu2 O5 C12 -151.4(9)
O6 Cu2 O5 C12 175.4(5)
N3 Cu2 O5 C12 -13.2(5)
N5 Cu2 O5 C12 74.3(5)
Gd1 Cu2 O5 C12 160.9(6)
N4 Cu2 O5 Gd1 47.6(10)
O6 Cu2 O5 Gd1 14.51(18)
N3 Cu2 O5 Gd1 -174.1(2)
N5 Cu2 O5 Gd1 -86.6(2)
O6 Gd1 O5 C12 -175.1(5)
O2 Gd1 O5 C12 57.6(5)
O1 Gd1 O5 C12 -43.6(6)
N11 Gd1 O5 C12 -52.8(5)
O3 Gd1 O5 C12 104.1(5)
O8 Gd1 O5 C12 163.1(4)
O7 Gd1 O5 C12 21.3(4)
O4 Gd1 O5 C12 -114.7(4)
Cu1 Gd1 O5 C12 16.1(5)
Cu2 Gd1 O5 C12 -161.7(6)
O6 Gd1 O5 Cu2 -13.43(17)
O2 Gd1 O5 Cu2 -140.72(18)
O1 Gd1 O5 Cu2 118.1(3)
N11 Gd1 O5 Cu2 108.9(2)
O3 Gd1 O5 Cu2 -94.19(19)
O8 Gd1 O5 Cu2 -35.2(3)
O7 Gd1 O5 Cu2 -177.0(3)
O4 Gd1 O5 Cu2 47.0(2)
Cu1 Gd1 O5 Cu2 177.75(4)
N2 C4' C5' C10' 5.6(10)
N2 C4' C5' C6' -176.2(6)
N3 C4 C5 C12 -3.3(13)
N3 C4 C5 C6 -179.8(8)
C12 C5 C6 C7 -1.4(11)
C4 C5 C6 C7 175.2(8)
O5 Cu2 O6 C10 165.5(5)
N4 Cu2 O6 C10 -7.7(5)
N3 Cu2 O6 C10 126.5(8)
N5 Cu2 O6 C10 -103.2(5)
Gd1 Cu2 O6 C10 -179.7(6)
O5 Cu2 O6 Gd1 -14.81(19)
N4 Cu2 O6 Gd1 172.0(2)
N3 Cu2 O6 Gd1 -53.8(9)
N5 Cu2 O6 Gd1 76.4(2)
O2 Gd1 O6 C10 -48.7(5)
O5 Gd1 O6 C10 -166.9(5)
O1 Gd1 O6 C10 43.4(5)
N11 Gd1 O6 C10 131.9(5)
O3 Gd1 O6 C10 -81.5(5)
O8 Gd1 O6 C10 -6.3(4)
O7 Gd1 O6 C10 -149.1(4)
O4 Gd1 O6 C10 71.0(5)
Cu1 Gd1 O6 C10 -0.8(6)
Cu2 Gd1 O6 C10 179.7(6)
O2 Gd1 O6 Cu2 131.7(2)
O5 Gd1 O6 Cu2 13.44(17)
O1 Gd1 O6 Cu2 -136.24(19)
N11 Gd1 O6 Cu2 -47.8(3)
O3 Gd1 O6 Cu2 98.8(2)
O8 Gd1 O6 Cu2 174.0(3)
O7 Gd1 O6 Cu2 31.3(3)
O4 Gd1 O6 Cu2 -108.7(2)
Cu1 Gd1 O6 Cu2 179.54(5)
C10' C5' C6' C7' -0.9(9)
C4' C5' C6' C7' -179.2(6)
C5 C6 C7 C8 -2.6(12)
O6 Gd1 O7 C9 -39.1(5)
O2 Gd1 O7 C9 -171.5(5)
O5 Gd1 O7 C9 -20.9(4)
O1 Gd1 O7 C9 131.5(4)
N11 Gd1 O7 C9 62.9(4)
O3 Gd1 O7 C9 -105.8(4)
O8 Gd1 O7 C9 -135.1(4)
O4 Gd1 O7 C9 68.8(5)
Cu1 Gd1 O7 C9 155.9(4)
Cu2 Gd1 O7 C9 -22.6(4)
O6 Gd1 O7 C7" 151.2(5)
O2 Gd1 O7 C7" 18.7(5)
O5 Gd1 O7 C7" 169.3(6)
O1 Gd1 O7 C7" -38.3(5)
N11 Gd1 O7 C7" -106.9(5)
O3 Gd1 O7 C7" 84.4(5)
O8 Gd1 O7 C7" 55.1(6)
O4 Gd1 O7 C7" -100.9(5)
Cu1 Gd1 O7 C7" -13.9(5)
Cu2 Gd1 O7 C7" 167.6(5)
C5' C6' C7' C8' 0.2(10)
C6 C7 C8 C9 1.7(12)
O6 Gd1 O8 C13 6.7(4)
O2 Gd1 O8 C13 157.2(5)
O5 Gd1 O8 C13 28.4(5)
O1 Gd1 O8 C13 -138.5(5)
N11 Gd1 O8 C13 -85.7(5)
O3 Gd1 O8 C13 91.5(5)
O7 Gd1 O8 C13 122.0(4)
O4 Gd1 O8 C13 -74.2(4)
Cu1 Gd1 O8 C13 -170.6(4)
Cu2 Gd1 O8 C13 10.0(5)
O6 Gd1 O8 C81 174.7(6)
O2 Gd1 O8 C81 -34.7(5)
O5 Gd1 O8 C81 -163.6(5)
O1 Gd1 O8 C81 29.5(5)
N11 Gd1 O8 C81 82.3(6)
O3 Gd1 O8 C81 -100.5(5)
O7 Gd1 O8 C81 -70.0(6)
O4 Gd1 O8 C81 93.9(5)
Cu1 Gd1 O8 C81 -2.6(5)
Cu2 Gd1 O8 C81 178.0(5)
C6' C7' C8' C9' 0.9(10)
C7" O7 C9 C8 13.8(10)
Gd1 O7 C9 C8 -157.7(6)
C7" O7 C9 C12 -169.1(5)
Gd1 O7 C9 C12 19.5(7)
C7 C8 C9 O7 -179.9(7)
C7 C8 C9 C12 3.1(11)
C4" O4 C9' C8' 6.8(8)
Gd1 O4 C9' C8' -165.5(5)
C4" O4 C9' C10' -171.8(5)
Gd1 O4 C9' C10' 15.9(6)
C7' C8' C9' O4 -179.9(6)
C7' C8' C9' C10' -1.3(9)
Cu1 O1 C10' C5' -6.0(8)
Gd1 O1 C10' C5' 161.5(4)
Cu1 O1 C10' C9' 173.2(4)
Gd1 O1 C10' C9' -19.3(7)
C6' C5' C10' O1 179.8(5)
C4' C5' C10' O1 -2.1(9)
C6' C5' C10' C9' 0.5(9)
C4' C5' C10' C9' 178.6(6)
O4 C9' C10' O1 0.0(8)
C8' C9' C10' O1 -178.7(5)
O4 C9' C10' C5' 179.3(5)
C8' C9' C10' C5' 0.6(9)
Cu2 O6 C10 C17 7.0(9)
Gd1 O6 C10 C17 -172.7(5)
Cu2 O6 C10 C13 -174.8(4)
Gd1 O6 C10 C13 5.5(8)
O6 Gd1 N11 C11 123(2)
O2 Gd1 N11 C11 -56(2)
O5 Gd1 N11 C11 69(2)
O1 Gd1 N11 C11 -107(2)
O3 Gd1 N11 C11 23(2)
O8 Gd1 N11 C11 -161(2)
O7 Gd1 N11 C11 3(2)
O4 Gd1 N11 C11 -173(2)
Cu1 Gd1 N11 C11 -77(2)
Cu2 Gd1 N11 C11 100(2)
Gd1 N11 C11 C111 -54(90)
Cu1 O2 C12' C13' -170.6(4)
Gd1 O2 C12' C13' 0.3(8)
Cu1 O2 C12' C17' 13.6(8)
Gd1 O2 C12' C17' -175.4(4)
Cu2 O5 C12 C5 4.4(9)
Gd1 O5 C12 C5 162.3(5)
Cu2 O5 C12 C9 -178.2(4)
Gd1 O5 C12 C9 -20.3(8)
C6 C5 C12 O5 -176.6(6)
C4 C5 C12 O5 7.0(11)
C6 C5 C12 C9 6.0(10)
C4 C5 C12 C9 -170.4(7)
O7 C9 C12 O5 -1.8(8)
C8 C9 C12 O5 175.5(6)
O7 C9 C12 C5 175.9(6)
C8 C9 C12 C5 -6.8(10)
C3" O3 C13' C14' 7.4(8)
Gd1 O3 C13' C14' -172.6(5)
C3" O3 C13' C12' -173.8(5)
Gd1 O3 C13' C12' 6.2(6)
O2 C12' C13' O3 -4.4(8)
C17' C12' C13' O3 171.7(5)
O2 C12' C13' C14' 174.5(6)
C17' C12' C13' C14' -9.5(9)
C81 O8 C13 C14 2.4(10)
Gd1 O8 C13 C14 171.8(5)
C81 O8 C13 C10 -175.9(6)
Gd1 O8 C13 C10 -6.6(7)
O6 C10 C13 O8 1.2(9)
C17 C10 C13 O8 179.6(6)
O6 C10 C13 C14 -177.2(6)
C17 C10 C13 C14 1.2(10)
O3 C13' C14' C15' -176.1(6)
C12' C13' C14' C15' 5.2(9)
O8 C13 C14 C15 -179.2(6)
C10 C13 C14 C15 -1.0(11)
C13' C14' C15' C16' 1.7(10)
C13 C14 C15 C16 0.3(11)
C14' C15' C16' C17' -3.8(10)
C14 C15 C16 C17 0.2(11)
O2 C12' C17' C16' -176.9(6)
C13' C12' C17' C16' 7.2(8)
O2 C12' C17' C18' 8.2(9)
C13' C12' C17' C18' -167.6(6)
C15' C16' C17' C12' -0.7(9)
C15' C16' C17' C18' 174.3(6)
O6 C10 C17 C16 177.6(6)
C13 C10 C17 C16 -0.7(10)
O6 C10 C17 C18 -0.5(10)
C13 C10 C17 C18 -178.7(6)
C15 C16 C17 C10 0.0(11)
C15 C16 C17 C18 178.2(7)
C3 N4 C18 C17 179.6(7)
Cu2 N4 C18 C17 -0.2(11)
C10 C17 C18 N4 -3.1(12)
C16 C17 C18 N4 178.8(7)
C1' N1 C18' C17' 172.8(6)
Cu1 N1 C18' C17' -14.4(9)
C12' C17' C18' N1 -7.6(10)
C16' C17' C18' N1 177.4(6)
C211 C21 C22 C23 179.4(6)
C26 C21 C22 C23 -0.5(9)
C21 C22 C23 C204 3.0(9)
C211 C21 C26 C205 177.7(6)
C22 C21 C26 C205 -2.4(9)
C311 C31 C32 C33 -178.1(7)
C36 C31 C32 C33 0.0(10)
C31 C32 C33 C34 0.7(10)
C32 C33 C34 C331 178.0(6)
C32 C33 C34 C35 -1.2(10)
C331 C34 C35 C36 -178.1(6)
C33 C34 C35 C36 1.0(10)
C34 C35 C36 C31 -0.4(10)
C311 C31 C36 C35 177.9(7)
C32 C31 C36 C35 -0.1(10)
Cu2 N5 C51 C53 102(37)
N22 C52 C53 C204 5(12)
N22 C52 C53 C51 -176(100)
N5 C51 C53 C52 -158(37)
N5 C51 C53 C204 21(37)
C111 C71 C72 C73 -179.8(6)
C76 C71 C72 C73 -0.5(9)
C71 C72 C73 C74 1.4(9)
C72 C73 C74 C141 178.2(6)
C72 C73 C74 C75 -1.4(9)
C141 C74 C75 C76 -179.1(6)
C73 C74 C75 C76 0.5(10)
C74 C75 C76 C71 0.3(10)
C111 C71 C76 C75 179.0(6)
C72 C71 C76 C75 -0.3(9)
C72 C71 C111 C112 178.9(6)
C76 C71 C111 C112 -0.4(10)
C72 C71 C111 C11 2.0(10)
C76 C71 C111 C11 -177.3(6)
N11 C11 C111 C71 172(100)
N11 C11 C111 C112 -5(89)
C71 C111 C112 N12 -21(57)
C11 C111 C112 N12 156(56)
C75 C74 C141 C142 -174.5(7)
C73 C74 C141 C142 5.9(10)
C75 C74 C141 C143 5.3(10)
C73 C74 C141 C143 -174.3(6)
C74 C141 C142 N13 76(28)
C143 C141 C142 N13 -103(28)
C142 C141 C143 N14 -160(22)
C74 C141 C143 N14 21(22)
C52 C53 C204 C23 -172.5(6)
C51 C53 C204 C23 8.5(10)
C52 C53 C204 C205 6.8(10)
C51 C53 C204 C205 -172.3(6)
C22 C23 C204 C53 176.7(6)
C22 C23 C204 C205 -2.5(9)
C21 C26 C205 C204 2.9(10)
C53 C204 C205 C26 -179.7(6)
C23 C204 C205 C26 -0.4(10)
C22 C21 C211 C212 7.8(10)
C26 C21 C211 C212 -172.3(6)
C22 C21 C211 C213 -177.2(6)
C26 C21 C211 C213 2.7(10)
C21 C211 C212 N23 116(48)
C213 C211 C212 N23 -60(48)
C21 C211 C213 N24 135(22)
C212 C211 C213 N24 -50(22)
C36 C31 C311 C312 -177.1(7)
C32 C31 C311 C312 0.9(10)
C36 C31 C311 C313 0.6(10)
C32 C31 C311 C313 178.6(6)
C31 C311 C312 N31 138(51)
C313 C311 C312 N31 -40(52)
C31 C311 C313 N34 -178(100)
C312 C311 C313 N34 0(54)
C33 C34 C331 C333 180.0(6)
C35 C34 C331 C333 -0.9(11)
C33 C34 C331 C332 -1.7(10)
C35 C34 C331 C332 177.5(6)
C34 C331 C332 N32 -142(23)
C333 C331 C332 N32 37(23)
C34 C331 C333 N33 148(25)
C332 C331 C333 N33 -31(25)
